data_2004998
loop_
_publ_author_name
'G\"orbitz, Carl Henrik'
'Dalhus, Bj\/orn'

_publ_section_title
;
 L-Isoleucine, Redetermination at 120 K
;
_journal_coeditor_code HA1156
_journal_issue 6
_journal_name_full 'Acta Crystallographica Section C'
_journal_page_first 1464
_journal_page_last 1466
_journal_paper_doi 10.1107/S0108270195016386
_journal_volume 52
_journal_year 1996
_chemical_formula_sum 'C6 H13 N O2'
_chemical_formula_weight 131.17
_chemical_name_systematic L-isoleucine
_space_group_IT_number 4
_symmetry_cell_setting monoclinic
_symmetry_space_group_name_Hall 'P 2yb'
_symmetry_space_group_name_H-M 'P 1 21 1'
_atom_sites_solution_hydrogens geom
_atom_sites_solution_primary direct
_audit_creation_method SHELXL
_cell_angle_alpha 90.00
_cell_angle_beta 96.16(4)
_cell_angle_gamma 90.00
_cell_formula_units_Z 4
_cell_length_a 9.681(5)
_cell_length_b 5.301(3)
_cell_length_c 13.956(6)
_cell_measurement_reflns_used 25
_cell_measurement_temperature 153(2)
_cell_measurement_theta_max 17.5
_cell_measurement_theta_min 12.5
_cell_volume 712.1(6)
_computing_molecular_graphics 'ORTEPII (Johnson, 1976)'
_computing_structure_refinement 'SHELXL93 (Sheldrick, 1993)'
_computing_structure_solution 'SIR92 (Altomare et al., 1994)'
_diffrn_ambient_temperature 120(2)
_diffrn_measurement_device 'Nicolet P3 diffractometer'
_diffrn_measurement_method '2\q scan'
_diffrn_radiation_monochromator graphite
_diffrn_radiation_source 'fine-focus sealed tube'
_diffrn_radiation_type MoK\a
_diffrn_radiation_wavelength 0.71069
_diffrn_reflns_av_R_equivalents 0.0000
_diffrn_reflns_av_sigmaI/netI 0.0406
_diffrn_reflns_limit_h_max 15
_diffrn_reflns_limit_h_min -15
_diffrn_reflns_limit_k_max 8
_diffrn_reflns_limit_k_min 0
_diffrn_reflns_limit_l_max 22
_diffrn_reflns_limit_l_min 0
_diffrn_reflns_number 3431
_diffrn_reflns_theta_max 35.0
_diffrn_reflns_theta_min 2.12
_diffrn_standards_decay_% 0
_diffrn_standards_interval_count 96
_diffrn_standards_number 3
_exptl_absorpt_coefficient_mu 0.091
_exptl_absorpt_correction_type none
_exptl_crystal_colour colourless
_exptl_crystal_density_diffrn 1.224
_exptl_crystal_density_meas ?
_exptl_crystal_description Plate
_exptl_crystal_F_000 288
_exptl_crystal_size_max 1.00
_exptl_crystal_size_mid 0.50
_exptl_crystal_size_min 0.05
_refine_diff_density_max 0.422
_refine_diff_density_min -0.270
_refine_ls_abs_structure_Flack 0.4(11)
_refine_ls_extinction_method none
_refine_ls_goodness_of_fit_all 1.009
_refine_ls_goodness_of_fit_obs 1.065
_refine_ls_hydrogen_treatment refall
_refine_ls_matrix_type full
_refine_ls_number_parameters 205
_refine_ls_number_reflns 3430
_refine_ls_number_restraints 1
_refine_ls_restrained_S_all 1.018
_refine_ls_restrained_S_obs 1.064
_refine_ls_R_factor_all 0.0717
_refine_ls_R_factor_obs 0.0524
_refine_ls_shift/esd_max 0.003
_refine_ls_shift/esd_mean 0.001
_refine_ls_structure_factor_coef Fsqd
_refine_ls_weighting_details 'w = 1/[\s^2^(Fo^2^)+(0.0809P)^2^] where P=(Fo^2^+2Fc^2^)/3'
_refine_ls_weighting_scheme calc
_refine_ls_wR_factor_all 0.1316
_refine_ls_wR_factor_obs 0.1223
_reflns_number_observed 2738
_reflns_number_total 3431
_reflns_observed_criterion >2sigma(I)
_cod_data_source_file ha1156sup1.cif
_cod_data_source_block ile
_cod_depositor_comments
;
The following automatic conversions were performed:
'_symmetry_cell_setting' value 'Monoclinic' changed to 'monoclinic'
according to '/home/saulius/struct/CIF-dictionaries/cif_core.dic'
dictionary named 'cif_core.dic' version 2.4.1 from 2010-06-29.

Automatic conversion script
Id: cif_fix_enum 1527 2010-12-29 10:47:43Z saulius 

The following automatic conversions were performed:

'_exptl_crystal_density_meas' value 'not measured' was changed to '?'
- the value is perceived as not measured.

'_refine_ls_weighting_scheme' value 'calc w =
1/[\s^2^(Fo^2^)+(0.0809P)^2^] where P=(Fo^2^+2Fc^2^)/3' was changed
to 'calc'. New tag '_refine_ls_weighting_details' was created. The
value of the new tag was set to 'w = 1/[\s^2^(Fo^2^)+(0.0809P)^2^]
where P=(Fo^2^+2Fc^2^)/3'.

Automatic conversion script
Id: cif_fix_values 4373 2015-11-25 23:57:22Z antanas 
;
_cod_original_sg_symbol_H-M 'P 21'
_cod_database_code 2004998
_cod_database_fobs_code 2004998

loop_
_symmetry_equiv_pos_as_xyz
'x, y, z'
'-x, y+1/2, -z'

loop_
_atom_site_aniso_label
_atom_site_aniso_U_11
_atom_site_aniso_U_22
_atom_site_aniso_U_33
_atom_site_aniso_U_12
_atom_site_aniso_U_13
_atom_site_aniso_U_23
O1A 0.0103(4) 0.0194(6) 0.0238(6) 0.0006(5) 0.0037(4) 0.0017(5)
O2A 0.0146(5) 0.0148(6) 0.0293(6) 0.0034(5) 0.0031(4) 0.0017(5)
N1A 0.0104(5) 0.0155(6) 0.0189(6) 0.0031(5) 0.0025(4) -0.0004(5)
C1A 0.0095(5) 0.0144(7) 0.0178(7) 0.0019(5) 0.0008(5) -0.0020(6)
C2A 0.0092(5) 0.0119(7) 0.0188(7) 0.0011(5) 0.0020(5) -0.0002(6)
C3A 0.0141(6) 0.0167(7) 0.0175(7) 0.0023(6) 0.0028(5) 0.0000(6)
C4A 0.0244(8) 0.0275(10) 0.0275(9) -0.0058(8) 0.0085(7) 0.0038(8)
C5A 0.0366(11) 0.048(2) 0.0260(9) -0.0025(11) 0.0104(8) 0.0109(10)
C6A 0.0220(7) 0.0233(9) 0.0205(7) -0.0033(7) -0.0012(6) -0.0018(7)
O1B 0.0111(4) 0.0170(6) 0.0252(6) 0.0030(4) 0.0053(4) 0.0035(5)
O2B 0.0230(6) 0.0140(6) 0.0361(8) 0.0039(5) 0.0066(5) -0.0014(6)
N1B 0.0130(5) 0.0211(7) 0.0205(6) 0.0078(6) 0.0013(5) -0.0030(6)
C1B 0.0126(6) 0.0165(7) 0.0179(7) 0.0028(6) 0.0032(5) -0.0008(6)
C2B 0.0102(6) 0.0162(7) 0.0217(7) 0.0004(5) 0.0047(5) -0.0008(6)
C3B 0.0133(6) 0.0199(8) 0.0206(7) 0.0015(6) 0.0031(5) -0.0014(6)
C4B 0.0191(8) 0.057(2) 0.0252(9) 0.0063(10) 0.0031(6) -0.0154(10)
C5B 0.0373(11) 0.051(2) 0.0237(9) 0.0058(12) 0.0072(8) -0.0084(10)
C6B 0.095(2) 0.0421(15) 0.0243(10) 0.036(2) 0.0081(12) 0.0064(11)

loop_
_atom_site_type_symbol
_atom_site_label
_atom_site_fract_x
_atom_site_fract_y
_atom_site_fract_z
_atom_site_U_iso_or_equiv
_atom_site_thermal_displace_type
_atom_site_calc_flag
_atom_site_refinement_flags
_atom_site_occupancy
_atom_site_disorder_group
O O1A 0.11628(11) -0.0167(3) 0.41256(9) 0.0177(3) Uani d . 1 .
O O2A 0.18514(12) 0.3602(3) 0.36350(10) 0.0195(3) Uani d . 1 .
N N1A 0.36618(14) -0.2275(3) 0.41995(11) 0.0149(3) Uani d . 1 .
H H1A 0.303(3) -0.348(6) 0.3960(19) 0.026(7) Uiso d . 1 .
H H2A 0.452(3) -0.286(6) 0.4151(18) 0.026(7) Uiso d . 1 .
H H3A 0.359(2) -0.197(5) 0.4801(15) 0.011(5) Uiso d . 1 .
C C1A 0.2055(2) 0.1312(3) 0.38363(12) 0.0139(3) Uani d . 1 .
C C2A 0.34707(15) 0.0176(3) 0.36696(11) 0.0133(3) Uani d . 1 .
H H4A 0.4189(18) 0.133(3) 0.3935(7) 0.016 Uiso calc R 1 .
C C3A 0.3628(2) -0.0190(4) 0.25875(12) 0.0160(3) Uani d . 1 .
H H5A 0.4380(18) -0.142(3) 0.2539(2) 0.019 Uiso calc R 1 .
C C4A 0.4075(2) 0.2312(5) 0.21567(15) 0.0260(4) Uani d . 1 .
H H6A 0.3369(14) 0.357(3) 0.2233(2) 0.031 Uiso calc R 1 .
H H7A 0.4930(17) 0.2873(12) 0.2522(7) 0.031 Uiso calc R 1 .
C C5A 0.4308(3) 0.2170(6) 0.10901(15) 0.0363(6) Uani d . 1 .
H H8A 0.466(2) 0.380(3) 0.0883(6) 0.050(5) Uiso calc R 1 .
H H9A 0.3425(16) 0.177(4) 0.0704(7) 0.050(5) Uiso calc R 1 .
H H10A 0.499(2) 0.085(3) 0.0998(3) 0.050(5) Uiso calc R 1 .
C C6A 0.2304(2) -0.1279(4) 0.20399(13) 0.0222(3) Uani d . 1 .
H H11A 0.1981(12) -0.261(3) 0.2391(9) 0.032(4) Uiso calc R 1 .
H H12A 0.2501(5) -0.186(3) 0.1440(11) 0.032(4) Uiso calc R 1 .
H H13A 0.1627(12) -0.003(2) 0.1956(11) 0.032(4) Uiso calc R 1 .
O O1B 0.62713(12) 0.5636(3) 0.40883(9) 0.0175(2) Uani d . 1 .
O O2B 0.70429(15) 0.9557(3) 0.38462(11) 0.0241(3) Uani d . 1 .
N N1B 0.88872(15) 0.3764(3) 0.39427(11) 0.0182(3) Uani d . 1 .
H H1B 0.830(3) 0.239(8) 0.382(2) 0.037(8) Uiso d . 1 .
H H2B 0.970(3) 0.335(7) 0.382(2) 0.042(8) Uiso d . 1 .
H H3B 0.892(2) 0.403(5) 0.4546(18) 0.017(5) Uiso d . 1 .
C C1B 0.7143(2) 0.7198(4) 0.38167(12) 0.0156(3) Uani d . 1 .
C C2B 0.8385(2) 0.6041(3) 0.33698(12) 0.0158(3) Uani d . 1 .
H H4B 0.916(2) 0.732(3) 0.33952(14) 0.019 Uiso calc R 1 .
C C3B 0.7967(2) 0.5281(4) 0.23100(12) 0.0179(3) Uani d . 1 .
H H5B 0.725(2) 0.412(3) 0.23014(12) 0.021 Uiso calc R 1 .
C C4B 0.9163(2) 0.4018(6) 0.18619(14) 0.0338(6) Uani d . 1 .
H H6B 0.9959(19) 0.513(3) 0.1938(2) 0.041 Uiso calc R 1 .
H H7B 0.9412(6) 0.249(4) 0.2213(9) 0.041 Uiso calc R 1 .
C C5B 0.8842(2) 0.3372(6) 0.07956(15) 0.0369(6) Uani d . 1 .
H H8B 0.9558(17) 0.225(3) 0.0600(5) 0.043(5) Uiso calc R 1 .
H H9B 0.8820(18) 0.492(3) 0.0415(7) 0.043(5) Uiso calc R 1 .
H H10B 0.7942(17) 0.254(4) 0.0691(3) 0.043(5) Uiso calc R 1 .
C C6B 0.7421(4) 0.7567(6) 0.17339(15) 0.0536(9) Uani d . 1 .
H H11B 0.680(3) 0.840(4) 0.2060(12) 0.087(8) Uiso calc R 1 .
H H12B 0.700(3) 0.7060(13) 0.1155(15) 0.087(8) Uiso calc R 1 .
H H13B 0.8137(17) 0.861(4) 0.1642(17) 0.087(8) Uiso calc R 1 .

loop_
_atom_type_symbol
_atom_type_description
_atom_type_scat_dispersion_real
_atom_type_scat_dispersion_imag
_atom_type_scat_source
O O 0.0106 0.0060 'International Tables Vol C Tables 4.2.6.8 and 6.1.1.4'
N N 0.0061 0.0033 'International Tables Vol C Tables 4.2.6.8 and 6.1.1.4'
C C 0.0033 0.0016 'International Tables Vol C Tables 4.2.6.8 and 6.1.1.4'
H H 0.0000 0.0000 'International Tables Vol C Tables 4.2.6.8 and 6.1.1.4'

loop_
_geom_angle_atom_site_label_1
_geom_angle_atom_site_label_2
_geom_angle_atom_site_label_3
_geom_angle_site_symmetry_1
_geom_angle_site_symmetry_3
_geom_angle
_geom_angle_publ_flag
C2A N1A H1A . . 112.4(18) ?
C2A N1A H2A . . 109.2(19) ?
H1A N1A H2A . . 109.(3) ?
C2A N1A H3A . . 107.4(17) ?
H1A N1A H3A . . 112.(2) ?
H2A N1A H3A . . 108.(2) ?
O2A C1A O1A . . 125.0(2) yes
O2A C1A C2A . . 117.73(15) yes
O1A C1A C2A . . 117.2(2) yes
N1A C2A C1A . . 109.27(13) yes
N1A C2A C3A . . 110.72(14) yes
C1A C2A C3A . . 112.31(13) yes
N1A C2A H4A . . 108.14(9) ?
C1A C2A H4A . . 108.14(9) ?
C3A C2A H4A . . 108.14(9) ?
C6A C3A C4A . . 112.7(2) yes
C6A C3A C2A . . 111.71(14) yes
C4A C3A C2A . . 109.6(2) yes
C6A C3A H5A . . 107.54(11) ?
C4A C3A H5A . . 107.54(11) ?
C2A C3A H5A . . 107.54(9) ?
C5A C4A C3A . . 114.5(2) yes
C5A C4A H6A . . 108.63(14) ?
C3A C4A H6A . . 108.63(11) ?
C5A C4A H7A . . 108.63(13) ?
C3A C4A H7A . . 108.63(10) ?
H6A C4A H7A . . 107.6 ?
C4A C5A H8A . . 109.47(14) ?
C4A C5A H9A . . 109.47(13) ?
H8A C5A H9A . . 109.5 ?
C4A C5A H10A . . 109.47(14) ?
H8A C5A H10A . . 109.5 ?
H9A C5A H10A . . 109.5 ?
C3A C6A H11A . . 109.47(10) ?
C3A C6A H12A . . 109.47(10) ?
H11A C6A H12A . . 109.5 ?
C3A C6A H13A . . 109.47(11) ?
H11A C6A H13A . . 109.5 ?
H12A C6A H13A . . 109.5 ?
C2B N1B H1B . . 112.(2) ?
C2B N1B H2B . . 111.(2) ?
H1B N1B H2B . . 109.(3) ?
C2B N1B H3B . . 111.7(19) ?
H1B N1B H3B . . 106.(3) ?
H2B N1B H3B . . 107.(3) ?
O2B C1B O1B . . 125.8(2) yes
O2B C1B C2B . . 118.4(2) yes
O1B C1B C2B . . 115.7(2) yes
N1B C2B C1B . . 109.09(14) yes
N1B C2B C3B . . 109.72(15) yes
C1B C2B C3B . . 110.85(13) yes
N1B C2B H4B . . 109.05(9) ?
C1B C2B H4B . . 109.05(10) ?
C3B C2B H4B . . 109.05(9) ?
C6B C3B C4B . . 111.7(2) yes
C6B C3B C2B . . 109.9(2) yes
C4B C3B C2B . . 111.97(14) yes
C6B C3B H5B . . 107.7(2) ?
C4B C3B H5B . . 107.71(13) ?
C2B C3B H5B . . 107.71(9) ?
C5B C4B C3B . . 114.4(2) yes
C5B C4B H6B . . 108.66(15) ?
C3B C4B H6B . . 108.66(13) ?
C5B C4B H7B . . 108.7(2) ?
C3B C4B H7B . . 108.66(13) ?
H6B C4B H7B . . 107.6 ?
C4B C5B H8B . . 109.47(13) ?
C4B C5B H9B . . 109.5(2) ?
H8B C5B H9B . . 109.5 ?
C4B C5B H10B . . 109.47(14) ?
H8B C5B H10B . . 109.5 ?
H9B C5B H10B . . 109.5 ?
C3B C6B H11B . . 109.47(13) ?
C3B C6B H12B . . 109.47(15) ?
H11B C6B H12B . . 109.5 ?
C3B C6B H13B . . 109.5(2) ?
H11B C6B H13B . . 109.5 ?
H12B C6B H13B . . 109.5 ?

loop_
_geom_bond_atom_site_label_1
_geom_bond_atom_site_label_2
_geom_bond_site_symmetry_2
_geom_bond_distance
_geom_bond_publ_flag
O1A C1A . 1.264(2) yes
O2A C1A . 1.257(2) yes
N1A C2A . 1.497(2) yes
N1A H1A . 0.92(3) no
N1A H2A . 0.89(3) no
N1A H3A . 0.86(2) no
C1A C2A . 1.537(2) yes
C2A C3A . 1.546(2) yes
C2A H4A . 0.97(2) ?
C3A C6A . 1.532(3) yes
C3A C4A . 1.537(3) yes
C3A H5A . 0.99(2) ?
C4A C5A . 1.531(3) yes
C4A H6A . 0.97(2) ?
C4A H7A . 0.97(2) ?
C5A H8A . 0.98(2) ?
C5A H9A . 0.98(2) ?
C5A H10A . 0.98(2) ?
C6A H11A . 0.932(15) ?
C6A H12A . 0.932(15) ?
C6A H13A . 0.932(15) ?
O1B C1B . 1.269(2) yes
O2B C1B . 1.255(2) yes
N1B C2B . 1.500(2) yes
N1B H1B . 0.93(4) no
N1B H2B . 0.85(3) no
N1B H3B . 0.85(2) no
C1B C2B . 1.540(2) yes
C2B C3B . 1.544(2) yes
C2B H4B . 1.01(3) ?
C3B C6B . 1.518(3) yes
C3B C4B . 1.528(3) yes
C3B H5B . 0.93(3) ?
C4B C5B . 1.526(3) yes
C4B H6B . 0.97(2) ?
C4B H7B . 0.97(2) ?
C5B H8B . 0.97(2) ?
C5B H9B . 0.97(2) ?
C5B H10B . 0.97(2) ?
C6B H11B . 0.91(2) ?
C6B H12B . 0.91(2) ?
C6B H13B . 0.91(2) ?

loop_
_geom_torsion_atom_site_label_1
_geom_torsion_atom_site_label_2
_geom_torsion_atom_site_label_3
_geom_torsion_atom_site_label_4
_geom_torsion_site_symmetry_1
_geom_torsion_site_symmetry_2
_geom_torsion_site_symmetry_3
_geom_torsion_site_symmetry_4
_geom_torsion
_geom_torsion_publ_flag
O2A C1A C2A N1A . . . . 164.08(14) ?
O1A C1A C2A N1A . . . . -19.0(2) yes
O2A C1A C2A C3A . . . . -72.6(2) ?
O1A C1A C2A C3A . . . . 104.3(2) ?
N1A C2A C3A C6A . . . . 79.4(2) yes
C1A C2A C3A C6A . . . . -43.0(2) ?
N1A C2A C3A C4A . . . . -154.95(14) yes
C1A C2A C3A C4A . . . . 82.6(2) ?
C6A C3A C4A C5A . . . . -56.7(2) ?
C2A C3A C4A C5A . . . . 178.3(2) yes
O2B C1B C2B N1B . . . . 141.5(2) ?
O1B C1B C2B N1B . . . . -41.4(2) yes
O2B C1B C2B C3B . . . . -97.6(2) ?
O1B C1B C2B C3B . . . . 79.5(2) ?
N1B C2B C3B C6B . . . . 178.4(2) yes
C1B C2B C3B C6B . . . . 57.9(2) ?
N1B C2B C3B C4B . . . . -56.9(2) yes
C1B C2B C3B C4B . . . . -177.4(2) ?
C6B C3B C4B C5B . . . . -52.7(3) ?
C2B C3B C4B C5B . . . . -176.4(2) yes
